data_2229894
loop_
_publ_author_name
'Ma, Li'
'Huang, Yu-Hua'
'Xu, Jian-Feng'
'Deng, Hong'

_publ_section_title
;
 (1<i>H</i>-Benzimidazole-5-carboxylic
 acid-\k<i>N</i>^3^)(1<i>H</i>-benzimidazole-6-carboxylic
 acid-\k<i>N</i>^3^)silver(I) perchlorate
;
_journal_coeditor_code ZL2355
_journal_issue 4
_journal_name_full 'Acta Crystallographica Section E'
_journal_page_first m494
_journal_page_last m495
_journal_paper_doi 10.1107/S1600536811010427
_journal_volume 67
_journal_year 2011
_chemical_formula_iupac '[Ag (C8 H6 N2 O2)2] Cl O4'
_chemical_formula_moiety 'C16 H12 Ag N4 O4 +, Cl O4 -'
_chemical_formula_sum 'C16 H12 Ag Cl N4 O8'
_chemical_formula_weight 531.62
_chemical_name_systematic
;
(1<i>H</i>-Benzimidazole-5-carboxylic acid-\k<i>N</i>^3^)(1<i>H</i>-
benzimidazole-6-carboxylic acid-\k<i>N</i>^3^)silver(I) perchlorate
;
_space_group_IT_number 2
_symmetry_cell_setting triclinic
_symmetry_space_group_name_Hall '-P 1'
_symmetry_space_group_name_H-M 'P -1'
_atom_sites_solution_hydrogens geom
_atom_sites_solution_primary direct
_atom_sites_solution_secondary difmap
_audit_creation_method SHELXL-97
_cell_angle_alpha 78.566(5)
_cell_angle_beta 89.111(5)
_cell_angle_gamma 82.554(5)
_cell_formula_units_Z 2
_cell_length_a 4.933(2)
_cell_length_b 13.330(5)
_cell_length_c 14.498(6)
_cell_measurement_reflns_used 3317
_cell_measurement_temperature 296(2)
_cell_measurement_theta_max 25.18
_cell_measurement_theta_min 1.57
_cell_volume 926.5(6)
_computing_cell_refinement 'SAINT (Bruker, 2004)'
_computing_data_collection 'APEX2 (Bruker, 2004)'
_computing_data_reduction 'SAINT (Bruker, 2004)'
_computing_molecular_graphics 'SHELXTL (Sheldrick, 2008)'
_computing_publication_material 'SHELXTL (Sheldrick, 2008)'
_computing_structure_refinement 'SHELXL97 (Sheldrick, 2008)'
_computing_structure_solution 'SHELXS97 (Sheldrick, 2008)'
_diffrn_ambient_temperature 296(2)
_diffrn_measured_fraction_theta_full 0.979
_diffrn_measured_fraction_theta_max 0.979
_diffrn_measurement_device_type 'Bruker SMART APEX CCD'
_diffrn_measurement_method \w
_diffrn_radiation_monochromator graphite
_diffrn_radiation_source 'fine-focus sealed tube'
_diffrn_radiation_type MoK\a
_diffrn_radiation_wavelength 0.71073
_diffrn_reflns_av_R_equivalents 0.0166
_diffrn_reflns_av_sigmaI/netI 0.0382
_diffrn_reflns_limit_h_max 5
_diffrn_reflns_limit_h_min -5
_diffrn_reflns_limit_k_max 13
_diffrn_reflns_limit_k_min -15
_diffrn_reflns_limit_l_max 17
_diffrn_reflns_limit_l_min -16
_diffrn_reflns_number 4604
_diffrn_reflns_theta_full 25.18
_diffrn_reflns_theta_max 25.18
_diffrn_reflns_theta_min 1.57
_diffrn_standards_number 0
_exptl_absorpt_coefficient_mu 1.288
_exptl_absorpt_correction_T_max 0.774
_exptl_absorpt_correction_T_min 0.746
_exptl_absorpt_correction_type multi-scan
_exptl_absorpt_process_details '(SADABS; Sheldrick, 1996)'
_exptl_crystal_colour yellow
_exptl_crystal_density_diffrn 1.906
_exptl_crystal_density_method 'not measured'
_exptl_crystal_description prism
_exptl_crystal_F_000 528.0
_exptl_crystal_size_max 0.26
_exptl_crystal_size_mid 0.24
_exptl_crystal_size_min 0.22
_refine_diff_density_max 0.617
_refine_diff_density_min -0.703
_refine_ls_extinction_method none
_refine_ls_goodness_of_fit_ref 1.040
_refine_ls_hydrogen_treatment constr
_refine_ls_matrix_type full
_refine_ls_number_parameters 273
_refine_ls_number_reflns 3247
_refine_ls_number_restraints 0
_refine_ls_restrained_S_all 1.040
_refine_ls_R_factor_all 0.0530
_refine_ls_R_factor_gt 0.0396
_refine_ls_shift/su_max 0.001
_refine_ls_shift/su_mean 0.000
_refine_ls_structure_factor_coef Fsqd
_refine_ls_weighting_details 'calc w=1/[\s^2^(Fo^2^)+(0.0581P)^2^+0.3563P] where P=(Fo^2^+2Fc^2^)/3'
_refine_ls_weighting_scheme calc
_refine_ls_wR_factor_gt 0.0953
_refine_ls_wR_factor_ref 0.1025
_reflns_number_gt 2630
_reflns_number_total 3247
_reflns_threshold_expression I>2sigma(I)
_cod_data_source_file zl2355.cif
_cod_data_source_block I
_cod_database_code 2229894
_cod_database_fobs_code 2229894

loop_
_symmetry_equiv_pos_as_xyz
'x, y, z'
'-x, -y, -z'

loop_
_atom_site_type_symbol
_atom_site_label
_atom_site_fract_x
_atom_site_fract_y
_atom_site_fract_z
_atom_site_U_iso_or_equiv
_atom_site_adp_type
_atom_site_calc_flag
_atom_site_refinement_flags
_atom_site_occupancy
_atom_site_disorder_assembly
_atom_site_disorder_group
Ag Ag1 0.44123(8) 0.70811(3) 0.15898(2) 0.04721(15) Uani d . 1 . .
C C1 0.6189(10) 0.4842(4) 0.1256(3) 0.0466(11) Uani d . 1 . .
H H1 0.7430 0.5057 0.0793 0.056 Uiso calc R 1 . .
C C2 0.3124(8) 0.4843(3) 0.2325(3) 0.0346(9) Uani d . 1 . .
C C3 0.3830(9) 0.3825(3) 0.2238(3) 0.0408(10) Uani d . 1 . .
C C4 0.2654(10) 0.3021(4) 0.2792(3) 0.0509(12) Uani d . 1 . .
H H4 0.3152 0.2338 0.2738 0.061 Uiso calc R 1 . .
C C5 0.0729(10) 0.3286(3) 0.3421(3) 0.0471(11) Uani d . 1 . .
H H5 -0.0092 0.2766 0.3804 0.057 Uiso calc R 1 . .
C C6 -0.0052(9) 0.4309(3) 0.3509(3) 0.0396(10) Uani d . 1 . .
C C7 0.1163(9) 0.5103(3) 0.2959(3) 0.0391(10) Uani d . 1 . .
H H7 0.0675 0.5786 0.3016 0.047 Uiso calc R 1 . .
C C8 -0.2186(10) 0.4595(3) 0.4175(3) 0.0446(11) Uani d . 1 . .
C C9 0.4393(10) 0.9464(4) 0.1285(3) 0.0456(11) Uani d . 1 . .
H H9 0.3170 0.9604 0.0780 0.055 Uiso calc R 1 . .
C C10 0.6828(9) 0.8675(3) 0.2492(3) 0.0371(10) Uani d . 1 . .
C C11 0.7374(9) 0.9692(3) 0.2309(3) 0.0381(10) Uani d . 1 . .
C C12 0.9185(9) 1.0038(3) 0.2866(3) 0.0421(10) Uani d . 1 . .
H H12 0.9543 1.0719 0.2747 0.050 Uiso calc R 1 . .
C C13 1.0426(9) 0.9313(3) 0.3608(3) 0.0390(10) Uani d . 1 . .
C C14 0.9860(10) 0.8291(4) 0.3798(3) 0.0482(11) Uani d . 1 . .
H H14 1.0709 0.7827 0.4308 0.058 Uiso calc R 1 . .
C C15 0.8066(10) 0.7964(3) 0.3241(3) 0.0460(11) Uani d . 1 . .
H H15 0.7694 0.7284 0.3364 0.055 Uiso calc R 1 . .
C C16 1.2386(10) 0.9636(4) 0.4219(3) 0.0457(11) Uani d . 1 . .
Cl Cl1 0.9204(2) 0.77011(9) 0.97296(8) 0.0448(3) Uani d . 1 . .
N N1 0.4642(7) 0.5474(3) 0.1693(2) 0.0408(9) Uani d . 1 . .
N N2 0.5791(8) 0.3854(3) 0.1548(3) 0.0493(10) Uani d . 1 . .
H H2 0.6610 0.3333 0.1343 0.059 Uiso calc R 1 . .
N N3 0.4956(8) 0.8550(3) 0.1829(2) 0.0415(9) Uani d . 1 . .
N N4 0.5779(8) 1.0176(3) 0.1536(3) 0.0470(9) Uani d . 1 . .
H H4A 0.5686 1.0815 0.1264 0.056 Uiso calc R 1 . .
O O1 -0.3280(8) 0.3835(2) 0.4671(3) 0.0581(9) Uani d . 1 . .
H H1A -0.4557 0.4062 0.4972 0.087 Uiso calc R 1 . .
O O2 -0.2846(7) 0.5503(2) 0.4241(2) 0.0608(10) Uani d . 1 . .
O O3 1.3333(8) 0.8956(3) 0.4925(3) 0.0672(10) Uani d . 1 . .
H H3 1.4522 0.9178 0.5187 0.101 Uiso calc R 1 . .
O O4 1.3026(8) 1.0534(3) 0.4028(2) 0.0630(10) Uani d . 1 . .
O O5 1.0476(7) 0.7959(3) 0.8839(2) 0.0603(9) Uani d . 1 . .
O O6 0.6290(6) 0.7811(3) 0.9620(2) 0.0577(9) Uani d . 1 . .
O O7 1.0171(10) 0.6657(4) 1.0117(4) 0.1079(18) Uani d . 1 . .
O O8 0.9910(9) 0.8361(5) 1.0309(4) 0.117(2) Uani d . 1 . .

loop_
_atom_site_aniso_label
_atom_site_aniso_U_11
_atom_site_aniso_U_22
_atom_site_aniso_U_33
_atom_site_aniso_U_12
_atom_site_aniso_U_13
_atom_site_aniso_U_23
Ag1 0.0531(3) 0.0393(2) 0.0526(2) -0.01424(16) 0.00379(16) -0.01219(16)
C1 0.042(3) 0.052(3) 0.049(3) -0.009(2) 0.008(2) -0.013(2)
C2 0.031(2) 0.035(2) 0.038(2) -0.0045(17) -0.0032(17) -0.0080(18)
C3 0.043(3) 0.039(2) 0.043(2) -0.005(2) 0.0001(19) -0.014(2)
C4 0.060(3) 0.033(2) 0.060(3) -0.004(2) 0.006(2) -0.013(2)
C5 0.056(3) 0.035(2) 0.050(3) -0.013(2) 0.006(2) -0.005(2)
C6 0.039(3) 0.038(2) 0.040(2) -0.0033(19) -0.0002(19) -0.0044(19)
C7 0.041(3) 0.031(2) 0.046(2) -0.0022(19) 0.0006(19) -0.0109(19)
C8 0.047(3) 0.038(3) 0.047(3) -0.008(2) 0.005(2) -0.002(2)
C9 0.048(3) 0.048(3) 0.042(2) -0.006(2) -0.003(2) -0.013(2)
C10 0.038(3) 0.037(2) 0.037(2) -0.0034(19) 0.0048(18) -0.0102(18)
C11 0.041(3) 0.035(2) 0.038(2) -0.0028(19) -0.0024(19) -0.0081(18)
C12 0.047(3) 0.034(2) 0.045(3) -0.005(2) -0.003(2) -0.007(2)
C13 0.035(2) 0.041(2) 0.040(2) -0.0063(19) 0.0032(18) -0.0078(19)
C14 0.057(3) 0.043(3) 0.040(3) -0.001(2) -0.004(2) -0.001(2)
C15 0.057(3) 0.032(2) 0.049(3) -0.008(2) -0.001(2) -0.006(2)
C16 0.048(3) 0.051(3) 0.038(2) -0.002(2) 0.000(2) -0.010(2)
Cl1 0.0334(6) 0.0542(7) 0.0455(6) -0.0021(5) -0.0026(5) -0.0084(5)
N1 0.041(2) 0.038(2) 0.044(2) -0.0047(17) 0.0058(16) -0.0087(17)
N2 0.055(3) 0.040(2) 0.056(2) -0.0027(18) 0.0131(19) -0.0196(18)
N3 0.046(2) 0.037(2) 0.043(2) -0.0096(17) 0.0016(16) -0.0109(17)
N4 0.058(3) 0.033(2) 0.047(2) -0.0052(18) -0.0090(18) -0.0014(17)
O1 0.059(2) 0.0433(19) 0.068(2) -0.0067(16) 0.0241(17) -0.0017(16)
O2 0.071(3) 0.0371(19) 0.071(2) -0.0037(17) 0.0301(19) -0.0084(16)
O3 0.079(3) 0.066(2) 0.054(2) -0.016(2) -0.0255(19) -0.0008(19)
O4 0.072(3) 0.054(2) 0.064(2) -0.0176(19) -0.0196(18) -0.0074(18)
O5 0.060(2) 0.067(2) 0.052(2) -0.0115(19) 0.0080(16) -0.0069(17)
O6 0.0317(18) 0.064(2) 0.075(2) -0.0046(16) -0.0046(15) -0.0080(18)
O7 0.077(3) 0.087(3) 0.125(4) 0.011(3) 0.004(3) 0.051(3)
O8 0.060(3) 0.199(6) 0.128(4) -0.023(3) 0.010(3) -0.120(4)

loop_
_atom_type_symbol
_atom_type_description
_atom_type_scat_dispersion_real
_atom_type_scat_dispersion_imag
_atom_type_scat_source
C C 0.0033 0.0016 'International Tables Vol C Tables 4.2.6.8 and 6.1.1.4'
H H 0.0000 0.0000 'International Tables Vol C Tables 4.2.6.8 and 6.1.1.4'
Ag Ag -0.8971 1.1015 'International Tables Vol C Tables 4.2.6.8 and 6.1.1.4'
Cl Cl 0.1484 0.1585 'International Tables Vol C Tables 4.2.6.8 and 6.1.1.4'
N N 0.0061 0.0033 'International Tables Vol C Tables 4.2.6.8 and 6.1.1.4'
O O 0.0106 0.0060 'International Tables Vol C Tables 4.2.6.8 and 6.1.1.4'

loop_
_geom_angle_atom_site_label_1
_geom_angle_atom_site_label_2
_geom_angle_atom_site_label_3
_geom_angle_site_symmetry_1
_geom_angle_site_symmetry_3
_geom_angle
_geom_angle_publ_flag
N1 Ag1 N3 . . 163.21(14) ?
N1 C1 N2 . . 112.9(4) ?
N1 C1 H1 . . 123.6 ?
N2 C1 H1 . . 123.6 ?
C7 C2 C3 . . 121.0(4) ?
C7 C2 N1 . . 129.7(4) ?
C3 C2 N1 . . 109.3(4) ?
N2 C3 C2 . . 105.3(4) ?
N2 C3 C4 . . 132.8(4) ?
C2 C3 C4 . . 122.0(4) ?
C5 C4 C3 . . 116.6(4) ?
C5 C4 H4 . . 121.7 ?
C3 C4 H4 . . 121.7 ?
C4 C5 C6 . . 122.4(4) ?
C4 C5 H5 . . 118.8 ?
C6 C5 H5 . . 118.8 ?
C7 C6 C5 . . 120.4(4) ?
C7 C6 C8 . . 117.4(4) ?
C5 C6 C8 . . 122.3(4) ?
C2 C7 C6 . . 117.7(4) ?
C2 C7 H7 . . 121.2 ?
C6 C7 H7 . . 121.2 ?
O2 C8 O1 . . 123.2(4) ?
O2 C8 C6 . . 121.2(4) ?
O1 C8 C6 . . 115.6(4) ?
N3 C9 N4 . . 112.7(4) ?
N3 C9 H9 . . 123.7 ?
N4 C9 H9 . . 123.7 ?
C15 C10 C11 . . 121.0(4) ?
C15 C10 N3 . . 129.7(4) ?
C11 C10 N3 . . 109.2(4) ?
N4 C11 C10 . . 105.4(4) ?
N4 C11 C12 . . 133.0(4) ?
C10 C11 C12 . . 121.7(4) ?
C13 C12 C11 . . 116.5(4) ?
C13 C12 H12 . . 121.7 ?
C11 C12 H12 . . 121.7 ?
C12 C13 C14 . . 121.9(4) ?
C12 C13 C16 . . 118.8(4) ?
C14 C13 C16 . . 119.3(4) ?
C15 C14 C13 . . 120.8(4) ?
C15 C14 H14 . . 119.6 ?
C13 C14 H14 . . 119.6 ?
C14 C15 C10 . . 118.1(4) ?
C14 C15 H15 . . 121.0 ?
C10 C15 H15 . . 121.0 ?
O4 C16 O3 . . 123.8(4) ?
O4 C16 C13 . . 120.1(4) ?
O3 C16 C13 . . 116.1(4) ?
O8 Cl1 O7 . . 111.1(4) ?
O8 Cl1 O5 . . 108.7(3) ?
O7 Cl1 O5 . . 107.5(3) ?
O8 Cl1 O6 . . 109.9(2) ?
O7 Cl1 O6 . . 109.1(3) ?
O5 Cl1 O6 . . 110.6(2) ?
C1 N1 C2 . . 105.0(4) ?
C1 N1 Ag1 . . 131.1(3) ?
C2 N1 Ag1 . . 123.9(3) ?
C1 N2 C3 . . 107.5(4) ?
C1 N2 H2 . . 126.2 ?
C3 N2 H2 . . 126.2 ?
C9 N3 C10 . . 105.3(4) ?
C9 N3 Ag1 . . 130.1(3) ?
C10 N3 Ag1 . . 121.7(3) ?
C9 N4 C11 . . 107.4(4) ?
C9 N4 H4A . . 126.3 ?
C11 N4 H4A . . 126.3 ?
C8 O1 H1A . . 109.5 ?
C16 O3 H3 . . 109.5 ?

loop_
_geom_bond_atom_site_label_1
_geom_bond_atom_site_label_2
_geom_bond_site_symmetry_2
_geom_bond_distance
_geom_bond_publ_flag
Ag1 N1 . 2.106(4) ?
Ag1 N3 . 2.106(4) ?
C1 N1 . 1.313(6) ?
C1 N2 . 1.340(6) ?
C1 H1 . 0.9300 ?
C2 C7 . 1.383(6) ?
C2 C3 . 1.387(6) ?
C2 N1 . 1.394(5) ?
C3 N2 . 1.379(6) ?
C3 C4 . 1.392(6) ?
C4 C5 . 1.368(7) ?
C4 H4 . 0.9300 ?
C5 C6 . 1.399(6) ?
C5 H5 . 0.9300 ?
C6 C7 . 1.390(6) ?
C6 C8 . 1.482(6) ?
C7 H7 . 0.9300 ?
C8 O2 . 1.234(5) ?
C8 O1 . 1.294(5) ?
C9 N3 . 1.312(6) ?
C9 N4 . 1.348(6) ?
C9 H9 . 0.9300 ?
C10 C15 . 1.383(6) ?
C10 C11 . 1.390(6) ?
C10 N3 . 1.391(5) ?
C11 N4 . 1.379(5) ?
C11 C12 . 1.393(6) ?
C12 C13 . 1.386(6) ?
C12 H12 . 0.9300 ?
C13 C14 . 1.399(6) ?
C13 C16 . 1.480(6) ?
C14 C15 . 1.373(6) ?
C14 H14 . 0.9300 ?
C15 H15 . 0.9300 ?
C16 O4 . 1.255(6) ?
C16 O3 . 1.275(5) ?
Cl1 O8 . 1.408(4) ?
Cl1 O7 . 1.416(4) ?
Cl1 O5 . 1.426(4) ?
Cl1 O6 . 1.434(3) ?
N2 H2 . 0.8600 ?
N4 H4A . 0.8600 ?
O1 H1A . 0.8200 ?
O3 H3 . 0.8200 ?

loop_
_geom_hbond_atom_site_label_D
_geom_hbond_atom_site_label_H
_geom_hbond_atom_site_label_A
_geom_hbond_site_symmetry_A
_geom_hbond_distance_DH
_geom_hbond_distance_HA
_geom_hbond_distance_DA
_geom_hbond_angle_DHA
O1 H1A O2 2_466 0.82 1.82 2.634(5) 173
N2 H2 O5 2_766 0.86 2.15 2.983(6) 163
O3 H3 O4 2_876 0.82 1.80 2.608(6) 168
N4 H4A O6 2_676 0.86 2.14 2.935(6) 153
C14 H14 O3 . 0.93 2.41 2.729(6) 100
C14 H14 O1 2_666 0.93 2.60 3.491(6) 162
C15 H15 O2 1_655 0.93 2.51 3.398(5) 161
